data_4508263
loop_
_publ_author_name
'Li, Yameng'
'Ju, Zhanfeng'
'Wu, Benlai'
'Yuan, Daqiang'

_publ_section_title
;
 A Water and Thermally Stable Metal--Organic Framework Featuring Selective
 CO2Adsorption
;
_journal_issue 9
_journal_name_full 'Crystal Growth &amp; Design'
_journal_page_first 4125
_journal_paper_doi 10.1021/cg400948e
_journal_volume 13
_journal_year 2013
_chemical_formula_sum 'C34 H20 N6 Ni2 O8'
_chemical_formula_weight 757.98
_chemical_name_systematic
;
 ?
;
_space_group_crystal_system monoclinic
_space_group_IT_number 12
_space_group_name_Hall '-C 2y'
_space_group_name_H-M_alt 'C 1 2/m 1'
_symmetry_space_group_name_Hall '-C 2y'
_symmetry_space_group_name_H-M 'C 1 2/m 1'
_atom_sites_solution_hydrogens geom
_audit_creation_method SHELXL-2013
_cell_angle_alpha 90
_cell_angle_beta 116.935(3)
_cell_angle_gamma 90
_cell_formula_units_Z 4
_cell_length_a 19.8663(4)
_cell_length_b 21.8289(3)
_cell_length_c 11.6384(2)
_cell_measurement_reflns_used 4769
_cell_measurement_temperature 100.01(13)
_cell_measurement_theta_max 72.5410
_cell_measurement_theta_min 4.0350
_cell_volume 4499.60(18)
_computing_structure_refinement 'SHELXL-2013 (Sheldrick, 2013)'
_diffrn_ambient_temperature 100.01(13)
_diffrn_detector_area_resol_mean 10.5594
_diffrn_measured_fraction_theta_full 0.988
_diffrn_measured_fraction_theta_max 0.956
_diffrn_measurement_device_type 'SuperNova, Dual, Cu at zero, Atlas'
_diffrn_measurement_method '\w scans'
_diffrn_radiation_type 'Cu K\a'
_diffrn_radiation_wavelength 1.54184
_diffrn_reflns_av_R_equivalents 0.0198
_diffrn_reflns_av_unetI/netI 0.0249
_diffrn_reflns_Laue_measured_fraction_full 0.988
_diffrn_reflns_Laue_measured_fraction_max 0.956
_diffrn_reflns_limit_h_max 24
_diffrn_reflns_limit_h_min -24
_diffrn_reflns_limit_k_max 25
_diffrn_reflns_limit_k_min -26
_diffrn_reflns_limit_l_max 9
_diffrn_reflns_limit_l_min -14
_diffrn_reflns_number 8494
_diffrn_reflns_point_group_measured_fraction_full 0.988
_diffrn_reflns_point_group_measured_fraction_max 0.956
_diffrn_reflns_theta_full 67.684
_diffrn_reflns_theta_max 73.141
_diffrn_reflns_theta_min 3.213
_diffrn_source 'SuperNova (Cu) X-ray Source'
_exptl_absorpt_coefficient_mu 1.428
_exptl_absorpt_correction_T_max 1.00000
_exptl_absorpt_correction_T_min 0.75023
_exptl_absorpt_correction_type multi-scan
_exptl_absorpt_process_details
;
CrysAlisPro, Agilent Technologies,
Version 1.171.36.28 (release 01-02-2013 CrysAlis171 .NET)
(compiled Feb  1 2013,16:14:44)
Empirical absorption correction using spherical harmonics,
 implemented in SCALE3 ABSPACK scaling algorithm.
;
_exptl_crystal_colour green
_exptl_crystal_density_diffrn 1.119
_exptl_crystal_description prism
_exptl_crystal_F_000 1544
_exptl_crystal_size_max 0.110
_exptl_crystal_size_mid 0.040
_exptl_crystal_size_min 0.030
_refine_diff_density_max 0.330
_refine_diff_density_min -0.356
_refine_diff_density_rms 0.061
_refine_ls_extinction_method none
_refine_ls_goodness_of_fit_ref 1.084
_refine_ls_hydrogen_treatment constr
_refine_ls_matrix_type full
_refine_ls_number_parameters 229
_refine_ls_number_reflns 4447
_refine_ls_number_restraints 0
_refine_ls_restrained_S_all 1.084
_refine_ls_R_factor_all 0.0404
_refine_ls_R_factor_gt 0.0376
_refine_ls_shift/su_max 0.000
_refine_ls_shift/su_mean 0.000
_refine_ls_structure_factor_coef Fsqd
_refine_ls_weighting_details
;
 w=1/[\s^2^(Fo^2^)+(0.0497P)^2^+5.8505P]
 where P=(Fo^2^+2Fc^2^)/3
;
_refine_ls_weighting_scheme calc
_refine_ls_wR_factor_gt 0.1036
_refine_ls_wR_factor_ref 0.1052
_reflns_Friedel_coverage 0.000
_reflns_number_gt 4013
_reflns_number_total 4447
_reflns_threshold_expression 'I > 2\s(I)'
_cod_data_source_file cg400948e_si_002.cif
_cod_data_source_block complex1-100k-sq
_cod_original_cell_volume 4499.59(17)
_cod_database_code 4508263
_shelx_space_group_comment
;
The symmetry employed for this shelxl refinement is uniquely defined
by the following loop, which should always be used as a source of
symmetry information in preference to the above space-group names.
They are only intended as comments.
;
_shelx_estimated_absorpt_t_min 0.859
_shelx_estimated_absorpt_t_max 0.958

loop_
_space_group_symop_operation_xyz
'x, y, z'
'-x, y, -z'
'x+1/2, y+1/2, z'
'-x+1/2, y+1/2, -z'
'-x, -y, -z'
'x, -y, z'
'-x+1/2, -y+1/2, -z'
'x+1/2, -y+1/2, z'

loop_
_atom_site_label
_atom_site_type_symbol
_atom_site_fract_x
_atom_site_fract_y
_atom_site_fract_z
_atom_site_U_iso_or_equiv
_atom_site_adp_type
_atom_site_occupancy
_atom_site_site_symmetry_order
_atom_site_calc_flag
_atom_site_refinement_flags_posn
_atom_site_refinement_flags_adp
_atom_site_refinement_flags_occupancy
Ni1 Ni 0.18726(2) 0.12247(2) 0.88181(3) 0.01786(11) Uani 1 1 d . . .
O1 O 0.18811(8) 0.12047(7) 0.69827(13) 0.0263(3) Uani 1 1 d . . .
O2 O 0.26616(7) 0.17834(6) 0.85829(12) 0.0231(3) Uani 1 1 d . . .
O3 O 0.26407(7) 0.05120(6) 0.93375(13) 0.0237(3) Uani 1 1 d . . .
O4 O 0.11478(7) 0.05128(6) 0.85927(12) 0.0218(3) Uani 1 1 d . . .
N1 N 0.21686(9) 0.13958(7) 0.07009(14) 0.0199(3) Uani 1 1 d . . .
N2 N 0.35900(9) 0.20764(8) 0.52682(15) 0.0266(4) Uani 1 1 d . . .
N3 N 0.59699(9) 0.31844(8) 0.81041(14) 0.0216(3) Uani 1 1 d . . .
C1 C 0.17089(11) 0.13173(10) 0.12453(19) 0.0277(4) Uani 1 1 d . . .
H1 H 0.1210 0.1175 0.0724 0.033 Uiso 1 1 calc R U .
C2 C 0.19297(11) 0.14341(11) 0.25347(19) 0.0290(4) Uani 1 1 d . . .
H2 H 0.1584 0.1375 0.2882 0.035 Uiso 1 1 calc R U .
C3 C 0.26531(11) 0.16371(9) 0.33142(17) 0.0231(4) Uani 1 1 d . . .
C4 C 0.31314(12) 0.17180(11) 0.27489(19) 0.0305(5) Uani 1 1 d . . .
H4 H 0.3634 0.1859 0.3248 0.037 Uiso 1 1 calc R U .
C5 C 0.28692(11) 0.15917(10) 0.14549(19) 0.0287(4) Uani 1 1 d . . .
H5 H 0.3203 0.1647 0.1083 0.034 Uiso 1 1 calc R U .
C6 C 0.29315(11) 0.17741(10) 0.47103(17) 0.0246(4) Uani 1 1 d . . .
C7 C 0.25381(11) 0.15946(10) 0.53931(18) 0.0256(4) Uani 1 1 d . . .
H7 H 0.2073 0.1380 0.4975 0.031 Uiso 1 1 calc R U .
C8 C 0.28421(11) 0.17373(10) 0.66934(18) 0.0259(4) Uani 1 1 d . . .
C9 C 0.35327(11) 0.20371(10) 0.72858(18) 0.0283(4) Uani 1 1 d . . .
H9 H 0.3756 0.2131 0.8179 0.034 Uiso 1 1 calc R U .
C10 C 0.38896(11) 0.21963(10) 0.65350(18) 0.0272(4) Uani 1 1 d . . .
C11 C 0.46158(11) 0.25314(10) 0.70838(18) 0.0268(4) Uani 1 1 d . . .
C12 C 0.51978(12) 0.23909(10) 0.82989(19) 0.0285(4) Uani 1 1 d . . .
H12 H 0.5139 0.2072 0.8802 0.034 Uiso 1 1 calc R U .
C13 C 0.58616(11) 0.27230(9) 0.87583(18) 0.0248(4) Uani 1 1 d . . .
H13 H 0.6259 0.2619 0.9577 0.030 Uiso 1 1 calc R U .
C14 C 0.54082(11) 0.33174(10) 0.69279(18) 0.0275(4) Uani 1 1 d . . .
H14 H 0.5479 0.3643 0.6453 0.033 Uiso 1 1 calc R U .
C15 C 0.47345(12) 0.29993(11) 0.63865(18) 0.0296(4) Uani 1 1 d . . .
H15 H 0.4356 0.3099 0.5547 0.035 Uiso 1 1 calc R U .
C16 C 0.24365(11) 0.15660(9) 0.74666(17) 0.0232(4) Uani 1 1 d . . .
C17 C 0.14624(14) 0.0000 0.8742(2) 0.0201(5) Uani 1 2 d S T P
C18 C 0.23249(14) 0.0000 0.9172(2) 0.0209(5) Uani 1 2 d S T P

loop_
_atom_site_aniso_label
_atom_site_aniso_U_11
_atom_site_aniso_U_22
_atom_site_aniso_U_33
_atom_site_aniso_U_23
_atom_site_aniso_U_13
_atom_site_aniso_U_12
Ni1 0.01841(17) 0.02219(18) 0.01579(17) -0.00073(11) 0.01021(13) -0.00051(11)
O1 0.0247(7) 0.0385(8) 0.0209(6) -0.0068(6) 0.0148(5) -0.0088(6)
O2 0.0265(7) 0.0283(7) 0.0187(6) -0.0015(5) 0.0140(5) -0.0039(5)
O3 0.0178(6) 0.0239(7) 0.0320(7) -0.0014(6) 0.0136(5) -0.0016(5)
O4 0.0184(6) 0.0230(7) 0.0268(6) -0.0003(5) 0.0126(5) 0.0009(5)
N1 0.0221(7) 0.0242(8) 0.0164(7) 0.0010(6) 0.0112(6) -0.0008(6)
N2 0.0241(8) 0.0392(10) 0.0193(7) -0.0041(7) 0.0122(6) -0.0078(7)
N3 0.0232(8) 0.0258(8) 0.0180(7) -0.0024(6) 0.0111(6) -0.0029(6)
C1 0.0216(9) 0.0420(12) 0.0215(9) -0.0047(8) 0.0115(8) -0.0068(8)
C2 0.0243(9) 0.0469(12) 0.0214(9) -0.0032(9) 0.0152(8) -0.0069(9)
C3 0.0247(9) 0.0297(10) 0.0179(8) -0.0007(7) 0.0123(7) -0.0032(7)
C4 0.0251(9) 0.0477(13) 0.0219(9) -0.0066(9) 0.0135(8) -0.0123(9)
C5 0.0267(9) 0.0430(12) 0.0230(9) -0.0031(8) 0.0169(8) -0.0089(9)
C6 0.0241(9) 0.0343(10) 0.0176(9) -0.0032(7) 0.0115(7) -0.0055(8)
C7 0.0220(9) 0.0370(11) 0.0206(9) -0.0035(8) 0.0121(7) -0.0056(8)
C8 0.0254(9) 0.0351(10) 0.0213(9) -0.0014(8) 0.0142(8) -0.0044(8)
C9 0.0282(10) 0.0416(12) 0.0173(8) -0.0055(8) 0.0124(8) -0.0095(9)
C10 0.0247(9) 0.0389(11) 0.0200(9) -0.0041(8) 0.0120(8) -0.0091(8)
C11 0.0258(9) 0.0382(11) 0.0201(9) -0.0056(8) 0.0138(8) -0.0086(8)
C12 0.0306(10) 0.0356(11) 0.0213(9) -0.0014(8) 0.0134(8) -0.0093(8)
C13 0.0270(9) 0.0283(10) 0.0189(8) -0.0011(7) 0.0102(7) -0.0028(8)
C14 0.0280(10) 0.0360(11) 0.0190(9) 0.0017(8) 0.0111(8) -0.0052(8)
C15 0.0273(10) 0.0428(12) 0.0176(8) -0.0003(8) 0.0093(8) -0.0057(9)
C16 0.0245(9) 0.0302(10) 0.0182(8) -0.0004(7) 0.0127(7) -0.0016(8)
C17 0.0192(12) 0.0250(13) 0.0188(12) 0.000 0.0111(10) 0.000
C18 0.0183(12) 0.0284(13) 0.0198(12) 0.000 0.0118(10) 0.000

loop_
_atom_type_symbol
_atom_type_description
_atom_type_scat_dispersion_real
_atom_type_scat_dispersion_imag
_atom_type_scat_source
C C 0.0181 0.0091 'International Tables Vol C Tables 4.2.6.8 and 6.1.1.4'
H H 0.0000 0.0000 'International Tables Vol C Tables 4.2.6.8 and 6.1.1.4'
N N 0.0311 0.0180 'International Tables Vol C Tables 4.2.6.8 and 6.1.1.4'
O O 0.0492 0.0322 'International Tables Vol C Tables 4.2.6.8 and 6.1.1.4'
Ni Ni -3.0029 0.5091 'International Tables Vol C Tables 4.2.6.8 and 6.1.1.4'

loop_
_geom_angle_atom_site_label_1
_geom_angle_atom_site_label_2
_geom_angle_atom_site_label_3
_geom_angle
_geom_angle_site_symmetry_1
_geom_angle_site_symmetry_3
N1 Ni1 O4 96.93(6) 1_556 .
N1 Ni1 N3 95.40(6) 1_556 8_455
O4 Ni1 N3 89.45(6) . 8_455
N1 Ni1 O3 90.47(6) 1_556 .
O4 Ni1 O3 81.36(5) . .
N3 Ni1 O3 169.64(6) 8_455 .
N1 Ni1 O2 99.53(6) 1_556 .
O4 Ni1 O2 160.88(5) . .
N3 Ni1 O2 98.57(6) 8_455 .
O3 Ni1 O2 88.83(5) . .
N1 Ni1 O1 161.82(6) 1_556 .
O4 Ni1 O1 100.30(5) . .
N3 Ni1 O1 90.53(6) 8_455 .
O3 Ni1 O1 86.45(6) . .
O2 Ni1 O1 62.53(5) . .
N1 Ni1 C16 130.60(6) 1_556 .
O4 Ni1 C16 130.77(6) . .
N3 Ni1 C16 96.88(6) 8_455 .
O3 Ni1 C16 85.65(6) . .
O2 Ni1 C16 31.29(6) . .
O1 Ni1 C16 31.31(6) . .
C16 O1 Ni1 86.71(10) . .
C16 O2 Ni1 88.77(11) . .
C18 O3 Ni1 111.98(13) . .
C17 O4 Ni1 112.39(12) . .
C5 N1 C1 117.50(16) . .
C5 N1 Ni1 118.32(12) . 1_554
C1 N1 Ni1 124.18(13) . 1_554
C6 N2 C10 118.53(16) . .
C13 N3 C14 117.86(17) . .
C13 N3 Ni1 125.36(13) . 8
C14 N3 Ni1 116.40(13) . 8
N1 C1 C2 122.77(18) . .
N1 C1 H1 118.6 . .
C2 C1 H1 118.6 . .
C3 C2 C1 119.77(17) . .
C3 C2 H2 120.1 . .
C1 C2 H2 120.1 . .
C2 C3 C4 117.47(17) . .
C2 C3 C6 122.88(16) . .
C4 C3 C6 119.65(17) . .
C5 C4 C3 119.34(18) . .
C5 C4 H4 120.3 . .
C3 C4 H4 120.3 . .
N1 C5 C4 123.15(17) . .
N1 C5 H5 118.4 . .
C4 C5 H5 118.4 . .
N2 C6 C7 122.41(17) . .
N2 C6 C3 115.17(16) . .
C7 C6 C3 122.41(17) . .
C8 C7 C6 118.52(18) . .
C8 C7 H7 120.7 . .
C6 C7 H7 120.7 . .
C7 C8 C9 119.44(17) . .
C7 C8 C16 120.74(18) . .
C9 C8 C16 119.82(17) . .
C8 C9 C10 118.30(17) . .
C8 C9 H9 120.8 . .
C10 C9 H9 120.8 . .
N2 C10 C9 122.74(18) . .
N2 C10 C11 115.54(16) . .
C9 C10 C11 121.68(17) . .
C15 C11 C12 118.12(18) . .
C15 C11 C10 120.09(18) . .
C12 C11 C10 121.78(18) . .
C13 C12 C11 118.92(18) . .
C13 C12 H12 120.5 . .
C11 C12 H12 120.5 . .
N3 C13 C12 123.09(18) . .
N3 C13 H13 118.5 . .
C12 C13 H13 118.5 . .
N3 C14 C15 122.69(18) . .
N3 C14 H14 118.7 . .
C15 C14 H14 118.7 . .
C14 C15 C11 119.28(19) . .
C14 C15 H15 120.4 . .
C11 C15 H15 120.4 . .
O2 C16 O1 121.71(16) . .
O2 C16 C8 119.22(17) . .
O1 C16 C8 119.08(16) . .
O2 C16 Ni1 59.94(9) . .
O1 C16 Ni1 61.98(9) . .
C8 C16 Ni1 174.86(15) . .
O4 C17 O4 126.2(2) 6 .
O4 C17 C18 116.89(11) 6 .
O4 C17 C18 116.89(11) . .
O3 C18 O3 126.2(2) . 6
O3 C18 C17 116.88(11) . .
O3 C18 C17 116.89(11) 6 .

loop_
_geom_bond_atom_site_label_1
_geom_bond_atom_site_label_2
_geom_bond_distance
_geom_bond_site_symmetry_2
Ni1 N1 2.0297(15) 1_556
Ni1 O4 2.0530(13) .
Ni1 N3 2.0542(16) 8_455
Ni1 O3 2.0686(13) .
Ni1 O2 2.0994(13) .
Ni1 O1 2.1443(13) .
Ni1 C16 2.4251(18) .
O1 C16 1.262(2) .
O2 C16 1.260(2) .
O3 C18 1.2531(17) .
O4 C17 1.2552(17) .
N1 C5 1.336(2) .
N1 C1 1.338(2) .
N1 Ni1 2.0296(15) 1_554
N2 C6 1.341(2) .
N2 C10 1.342(2) .
N3 C13 1.337(3) .
N3 C14 1.349(2) .
N3 Ni1 2.0543(16) 8
C1 C2 1.383(3) .
C1 H1 0.9500 .
C2 C3 1.380(3) .
C2 H2 0.9500 .
C3 C4 1.390(3) .
C3 C6 1.490(2) .
C4 C5 1.380(3) .
C4 H4 0.9500 .
C5 H5 0.9500 .
C6 C7 1.399(3) .
C7 C8 1.387(3) .
C7 H7 0.9500 .
C8 C9 1.389(3) .
C8 C16 1.502(2) .
C9 C10 1.396(3) .
C9 H9 0.9500 .
C10 C11 1.480(3) .
C11 C15 1.389(3) .
C11 C12 1.396(3) .
C12 C13 1.383(3) .
C12 H12 0.9500 .
C13 H13 0.9500 .
C14 C15 1.381(3) .
C14 H14 0.9500 .
C15 H15 0.9500 .
C17 O4 1.2552(17) 6
C17 C18 1.552(3) .
C18 O3 1.2531(17) 6

loop_
_platon_squeeze_void_nr
_platon_squeeze_void_average_x
_platon_squeeze_void_average_y
_platon_squeeze_void_average_z
_platon_squeeze_void_volume
_platon_squeeze_void_count_electrons
_platon_squeeze_void_content
1 -0.035 0.000 -0.051 897 286 ' '
2 0.000 0.177 0.000 5 0 ' '
3 -0.006 0.500 -0.040 897 286 ' '
4 0.000 0.823 0.000 4 0 ' '
5 0.500 0.323 0.000 4 0 ' '
6 0.500 0.677 0.000 5 0 ' '
